data_2205538
loop_
_publ_author_name
'Imura, Yasuo'
'Senju, Takatoshi'
'Mizuguchi, Jin'

_publ_section_title
;<i>tert</i>-Butyl
 1,4-dioxo-3,6-diphenyl-1,2,4,5-tetrahydropyrrolo[3,4-<i>c</i>]pyrrole-2-carboxylate
;
_journal_issue 4
_journal_name_full 'Acta Crystallographica Section E'
_journal_page_first o816
_journal_page_last o818
_journal_paper_doi 10.1107/S1600536805005829
_journal_volume 61
_journal_year 2005
_chemical_formula_iupac 'C23 H20 N2 O4'
_chemical_formula_moiety 'C23 H20 N2 O4'
_chemical_formula_sum 'C23 H20 N2 O4'
_chemical_formula_weight 388.41
_chemical_name_systematic
;
tert-Butyl
1,4-dioxo-3,6-diphenyl-1,2,4,5-tetrahydropyrrolo[3,4-c]pyrrole-2-carboxylate
;
_space_group_IT_number 14
_symmetry_cell_setting monoclinic
_symmetry_space_group_name_Hall '-P 2yn'
_symmetry_space_group_name_H-M 'P 1 21/n 1'
_cell_angle_alpha 90
_cell_angle_beta 95.744(7)
_cell_angle_gamma 90
_cell_formula_units_Z 4
_cell_length_a 6.0502(6)
_cell_length_b 16.524(2)
_cell_length_c 19.031(2)
_cell_measurement_reflns_used 11787
_cell_measurement_temperature 93.2
_cell_measurement_theta_max 68.1
_cell_measurement_theta_min 3.5
_cell_volume 1893.0(4)
_computing_cell_refinement 'PROCESS-AUTO '
_computing_data_collection 'PROCESS-AUTO (Rigaku, 1998)'
_computing_data_reduction
;
TEXSAN (Molecular Structure Corporation, 2001)
;
_computing_molecular_graphics 'ORTEP-III (Burnett & Johnson, 1996)'
_computing_publication_material TEXSAN
_computing_structure_refinement TEXSAN
_computing_structure_solution 'SHELXS-86 (Sheldrick, 1985)'
_diffrn_detector_area_resol_mean 10.00
_diffrn_measured_fraction_theta_full 0.9585
_diffrn_measured_fraction_theta_max 0.9585
_diffrn_measurement_device_type 'Rigaku R-AXIS RAPID Imaging Plate'
_diffrn_measurement_method '72 frames, \D \w = 10\%'
_diffrn_radiation_type 'Cu K\a'
_diffrn_radiation_wavelength 1.5418
_diffrn_reflns_av_R_equivalents 0.052
_diffrn_reflns_limit_h_max 6
_diffrn_reflns_limit_h_min -6
_diffrn_reflns_limit_k_max 19
_diffrn_reflns_limit_k_min -19
_diffrn_reflns_limit_l_max 22
_diffrn_reflns_limit_l_min -22
_diffrn_reflns_number 17683
_diffrn_reflns_theta_full 68.25
_diffrn_reflns_theta_max 68.25
_exptl_absorpt_coefficient_mu 0.770
_exptl_absorpt_correction_T_max 0.962
_exptl_absorpt_correction_T_min 0.683
_exptl_absorpt_correction_type multi-scan
_exptl_absorpt_process_details '(ABSCOR; Higashi, 1995)'
_exptl_crystal_colour orange
_exptl_crystal_density_diffrn 1.363
_exptl_crystal_density_method 'not measured'
_exptl_crystal_description needle
_exptl_crystal_F_000 816.0
_exptl_crystal_size_max 0.500
_exptl_crystal_size_mid 0.100
_exptl_crystal_size_min 0.050
_refine_diff_density_max 0.28
_refine_diff_density_min -0.31
_refine_ls_extinction_method none
_refine_ls_goodness_of_fit_ref 1.076
_refine_ls_hydrogen_treatment mixed
_refine_ls_number_parameters 265
_refine_ls_number_reflns 3329
_refine_ls_R_factor_gt 0.0509
_refine_ls_shift/su_max 0.0003
_refine_ls_structure_factor_coef Fsqd
_refine_ls_weighting_details 'w = 1/[\s^2^(Fo^2^) + {0.05[Max(Fo^2^,0) + 2Fc^2^]/3}^2^]'
_refine_ls_weighting_scheme calc
_refine_ls_wR_factor_ref 0.1413
_reflns_number_gt 2370
_reflns_number_total 3329
_reflns_threshold_expression F^2^>2\s(F^2^)
_cod_data_source_file lh6372.cif
_cod_data_source_block I
_cod_original_sg_symbol_H-M 'P 21/n'
_cod_database_code 2205538
_cod_database_fobs_code 2205538

loop_
_symmetry_equiv_pos_as_xyz
x,y,z
1/2-x,1/2+y,1/2-z
-x,-y,-z
1/2+x,1/2-y,1/2+z

loop_
_atom_site_label
_atom_site_fract_x
_atom_site_fract_y
_atom_site_fract_z
_atom_site_U_iso_or_equiv
_atom_site_adp_type
_atom_site_calc_flag
_atom_site_occupancy
_atom_site_type_symbol
O1 0.6588(3) 0.44808(9) 0.43621(8) 0.0304(5) Uani d 1.00 O
O2 0.2487(3) 0.63815(10) 0.19288(8) 0.0321(5) Uani d 1.00 O
O3 0.5302(3) 0.50640(10) 0.09514(9) 0.0362(5) Uani d 1.00 O
O4 0.6918(2) 0.62674(9) 0.12789(8) 0.0273(4) Uani d 1.00 O
N1 0.3505(3) 0.53080(10) 0.41702(10) 0.0266(5) Uani d 1.00 N
N2 0.5512(3) 0.55150(10) 0.21071(10) 0.0258(5) Uani d 1.00 N
C1 0.5364(4) 0.51210(10) 0.32170(10) 0.0250(6) Uani d 1.00 C
C2 0.3569(4) 0.56690(10) 0.30480(10) 0.0243(6) Uani d 1.00 C
C3 0.3629(4) 0.59320(10) 0.23240(10) 0.0264(6) Uani d 1.00 C
C4 0.6549(4) 0.50170(10) 0.26400(10) 0.0253(6) Uani d 1.00 C
C5 0.5350(4) 0.49040(10) 0.39580(10) 0.0257(6) Uani d 1.00 C
C6 0.2423(4) 0.57780(10) 0.36320(10) 0.0244(6) Uani d 1.00 C
C7 0.0459(4) 0.62460(10) 0.37420(10) 0.0262(6) Uani d 1.00 C
C8 -0.0509(4) 0.62150(10) 0.43790(10) 0.0283(7) Uani d 1.00 C
C9 -0.2418(4) 0.66490(10) 0.44650(10) 0.0299(7) Uani d 1.00 C
C10 -0.3382(4) 0.7128(2) 0.39170(10) 0.0345(7) Uani d 1.00 C
C11 -0.2432(4) 0.71690(10) 0.32860(10) 0.0325(7) Uani d 1.00 C
C12 -0.0541(4) 0.67260(10) 0.31930(10) 0.0294(7) Uani d 1.00 C
C13 0.8493(4) 0.45100(10) 0.25590(10) 0.0245(6) Uani d 1.00 C
C14 0.9746(4) 0.45480(10) 0.19790(10) 0.0310(7) Uani d 1.00 C
C15 1.1575(4) 0.4054(2) 0.19400(10) 0.0319(7) Uani d 1.00 C
C16 1.2211(4) 0.35120(10) 0.24760(10) 0.0343(7) Uani d 1.00 C
C17 1.0993(4) 0.34700(10) 0.30570(10) 0.0357(7) Uani d 1.00 C
C18 0.9168(4) 0.39650(10) 0.30980(10) 0.0325(7) Uani d 1.00 C
C19 0.5905(4) 0.55760(10) 0.13730(10) 0.0268(6) Uani d 1.00 C
C20 0.7371(4) 0.65270(10) 0.05530(10) 0.0287(7) Uani d 1.00 C
C21 0.8436(5) 0.7349(2) 0.07020(10) 0.0402(8) Uani d 1.00 C
C22 0.8985(4) 0.5941(2) 0.02700(10) 0.0328(7) Uani d 1.00 C
C23 0.5206(4) 0.6589(2) 0.00900(10) 0.0366(7) Uani d 1.00 C
H1N 0.325(4) 0.5330(10) 0.4650(10) 0.0319 Uiso d 1.00 H
H8 0.0152 0.5892 0.4757 0.0340 Uiso calc 1.00 H
H9 -0.3071 0.6619 0.4897 0.0358 Uiso calc 1.00 H
H10 -0.4691 0.7428 0.3976 0.0413 Uiso calc 1.00 H
H11 -0.3082 0.7503 0.2914 0.0390 Uiso calc 1.00 H
H12 0.0082 0.6748 0.2754 0.0353 Uiso calc 1.00 H
H14 0.9334 0.4918 0.1607 0.0372 Uiso calc 1.00 H
H15 1.2402 0.4088 0.1543 0.0383 Uiso calc 1.00 H
H16 1.3465 0.3172 0.2447 0.0412 Uiso calc 1.00 H
H17 1.1417 0.3099 0.3428 0.0429 Uiso calc 1.00 H
H18 0.8361 0.3934 0.3500 0.0390 Uiso calc 1.00 H
H21A 0.9737 0.7287 0.1022 0.0483 Uiso calc 1.00 H
H21B 0.7418 0.7694 0.0906 0.0483 Uiso calc 1.00 H
H21C 0.8821 0.7579 0.0274 0.0483 Uiso calc 1.00 H
H22A 1.0338 0.5942 0.0570 0.0393 Uiso calc 1.00 H
H22B 0.8366 0.5412 0.0254 0.0393 Uiso calc 1.00 H
H22C 0.9266 0.6101 -0.0192 0.0393 Uiso calc 1.00 H
H23A 0.4483 0.6078 0.0069 0.0439 Uiso calc 1.00 H
H23B 0.5489 0.6749 -0.0372 0.0439 Uiso calc 1.00 H
H23C 0.4280 0.6980 0.0281 0.0439 Uiso calc 1.00 H

loop_
_atom_site_aniso_label
_atom_site_aniso_U_11
_atom_site_aniso_U_22
_atom_site_aniso_U_33
_atom_site_aniso_U_12
_atom_site_aniso_U_13
_atom_site_aniso_U_23
O1 0.0360(10) 0.0324(9) 0.0225(8) 0.0067(8) 0.0020(7) 0.0025(7)
O2 0.0312(10) 0.0379(10) 0.0269(9) 0.0024(8) 0.0008(7) 0.0046(8)
O3 0.0480(10) 0.0341(10) 0.0260(9) -0.0099(8) 0.0027(8) -0.0044(8)
O4 0.0349(10) 0.0269(8) 0.0210(8) -0.0040(7) 0.0063(7) 0.0009(7)
N1 0.0280(10) 0.0310(10) 0.0210(10) 0.0023(9) 0.0045(9) 0.0001(8)
N2 0.0290(10) 0.0310(10) 0.0181(10) 0.0014(9) 0.0042(8) 0.0017(8)
C1 0.0280(10) 0.0290(10) 0.0190(10) -0.0010(10) 0.0022(9) 0.0003(9)
C2 0.0240(10) 0.0280(10) 0.0210(10) 0.0000(10) 0.0026(9) 0.0021(10)
C3 0.0280(10) 0.0290(10) 0.0220(10) 0.0000(10) 0.0002(10) 0.0008(10)
C4 0.0300(10) 0.0230(10) 0.0220(10) -0.0030(10) -0.0001(10) -0.0017(9)
C5 0.0290(10) 0.0270(10) 0.0220(10) -0.0020(10) 0.0033(10) 0.0010(10)
C6 0.0260(10) 0.0230(10) 0.0250(10) -0.0025(10) 0.0007(10) 0.0000(9)
C7 0.0260(10) 0.0260(10) 0.0270(10) -0.0040(10) 0.0034(10) -0.0011(10)
C8 0.0310(10) 0.0280(10) 0.0260(10) -0.0030(10) 0.0030(10) -0.0026(10)
C9 0.0290(10) 0.0340(10) 0.0270(10) -0.0010(10) 0.0040(10) -0.0060(10)
C10 0.0290(10) 0.0340(10) 0.0410(10) 0.0010(10) 0.0040(10) -0.0090(10)
C11 0.0320(10) 0.0280(10) 0.0370(10) 0.0030(10) 0.0010(10) 0.0010(10)
C12 0.0300(10) 0.0290(10) 0.0290(10) -0.0020(10) 0.0030(10) 0.0000(10)
C13 0.0260(10) 0.0240(10) 0.0230(10) -0.0035(10) 0.0028(9) -0.0026(10)
C14 0.0310(10) 0.0330(10) 0.0280(10) -0.0020(10) 0.0030(10) 0.0010(10)
C15 0.0310(10) 0.0360(10) 0.0300(10) 0.0000(10) 0.0060(10) -0.0050(10)
C16 0.0340(10) 0.0320(10) 0.0370(10) 0.0010(10) 0.0040(10) -0.0060(10)
C17 0.041(2) 0.0320(10) 0.0340(10) 0.0090(10) 0.0060(10) 0.0040(10)
C18 0.0360(10) 0.0350(10) 0.0280(10) 0.0030(10) 0.0090(10) 0.0000(10)
C19 0.0300(10) 0.0290(10) 0.0220(10) -0.0010(10) 0.0036(10) 0.0030(10)
C20 0.0360(10) 0.0320(10) 0.0200(10) 0.0010(10) 0.0100(10) 0.0026(10)
C21 0.048(2) 0.0330(10) 0.041(2) -0.0050(10) 0.0120(10) 0.0030(10)
C22 0.032(2) 0.0400(10) 0.0280(10) 0.0010(10) 0.0090(10) 0.0020(10)
C23 0.042(2) 0.0380(10) 0.0290(10) 0.0080(10) 0.0050(10) 0.0070(10)

loop_
_atom_type_symbol
_atom_type_description
_atom_type_scat_dispersion_real
_atom_type_scat_dispersion_imag
_atom_type_scat_source
C C 0.018 0.009
;International Tables for Crystallography
(1992, Vol. C, Tables 4.2.6.8 and 6.1.1.1)
;
H H 0.000 0.000
;International Tables for Crystallography
(1992, Vol. C, Table 6.1.1.2)
;
O O 0.049 0.032
;International Tables for Crystallography
(1992, Vol. C, Tables 4.2.6.8 and 6.1.1.1)
;
N N 0.031 0.018
;International Tables for Crystallography
(1992, Vol. C, Tables 4.2.6.8 and 6.1.1.1)
;

loop_
_geom_angle_atom_site_label_1
_geom_angle_atom_site_label_2
_geom_angle_atom_site_label_3
_geom_angle
_geom_angle_publ_flag
C19 O4 C20 120.3(2) no
C5 N1 C6 112.6(2) yes
C5 N1 H1N 121.0(10) no
C6 N1 H1N 125.0(10) no
C3 N2 C4 112.7(2) yes
C3 N2 C19 117.4(2) no
C4 N2 C19 129.4(2) no
C2 C1 C4 110.1(2) yes
C2 C1 C5 107.3(2) yes
C4 C1 C5 142.5(2) yes
C1 C2 C3 108.3(2) yes
C1 C2 C6 109.5(2) yes
C3 C2 C6 142.2(2) yes
O2 C3 N2 122.3(2) no
O2 C3 C2 134.5(2) no
N2 C3 C2 103.1(2) yes
N2 C4 C1 105.7(2) yes
N2 C4 C13 124.4(2) no
C1 C4 C13 129.9(2) no
O1 C5 N1 122.9(2) no
O1 C5 C1 132.9(2) no
N1 C5 C1 104.2(2) yes
N1 C6 C2 106.4(2) yes
N1 C6 C7 121.5(2) no
C2 C6 C7 132.1(2) no
C6 C7 C8 121.7(2) no
C6 C7 C12 119.6(2) no
C8 C7 C12 118.7(2) no
C7 C8 C9 120.6(2) no
C8 C9 C10 120.0(2) no
C9 C10 C11 119.9(2) no
C10 C11 C12 120.4(2) no
C7 C12 C11 120.3(2) no
C4 C13 C14 124.1(2) no
C4 C13 C18 118.1(2) no
C14 C13 C18 117.8(2) no
C13 C14 C15 120.9(2) no
C14 C15 C16 120.6(2) no
C15 C16 C17 119.2(2) no
C16 C17 C18 120.3(2) no
C13 C18 C17 121.2(2) no
O3 C19 O4 129.6(2) no
O3 C19 N2 122.0(2) no
O4 C19 N2 108.4(2) no
O4 C20 C21 101.3(2) no
O4 C20 C22 109.2(2) no
O4 C20 C23 109.3(2) no
C21 C20 C22 111.2(2) no
C21 C20 C23 112.1(2) no
C22 C20 C23 112.9(2) no

loop_
_geom_bond_atom_site_label_1
_geom_bond_atom_site_label_2
_geom_bond_distance
_geom_bond_publ_flag
O1 C5 1.236(3) no
O2 C3 1.221(3) no
O3 C19 1.196(3) no
O4 C19 1.317(3) no
O4 C20 1.498(2) no
N1 C5 1.395(3) yes
N1 C6 1.395(3) yes
N1 H1N 0.94(2) no
N2 C3 1.427(3) yes
N2 C4 1.404(3) yes
N2 C19 1.445(3) no
C1 C2 1.425(3) yes
C1 C4 1.382(3) yes
C1 C5 1.455(3) yes
C2 C3 1.449(3) yes
C2 C6 1.379(3) yes
C4 C13 1.465(3) no
C6 C7 1.450(3) no
C7 C8 1.400(3) no
C7 C12 1.401(3) no
C8 C9 1.382(3) no
C8 H8 0.950 no
C9 C10 1.390(3) no
C9 H9 0.950 no
C10 C11 1.384(3) no
C10 H10 0.950 no
C11 C12 1.385(3) no
C11 H11 0.950 no
C12 H12 0.950 no
C13 C14 1.403(3) no
C13 C18 1.394(3) no
C14 C15 1.383(3) no
C14 H14 0.950 no
C15 C16 1.382(3) no
C15 H15 0.950 no
C16 C17 1.391(3) no
C16 H16 0.950 no
C17 C18 1.383(3) no
C17 H17 0.950 no
C18 H18 0.950 no
C20 C21 1.517(3) no
C20 C22 1.512(3) no
C20 C23 1.508(3) no
C21 H21A 0.950 no
C21 H21B 0.950 no
C21 H21C 0.950 no
C22 H22A 0.950 no
C22 H22B 0.950 no
C22 H22C 0.950 no
C23 H23A 0.950 no
C23 H23B 0.950 no
C23 H23C 0.950 no

loop_
_geom_contact_atom_site_label_1
_geom_contact_atom_site_label_2
_geom_contact_distance
_geom_contact_site_symmetry_2
O1 N1 2.821(2) 3_666
C5 H1N 2.73(2) 3_666
H1N H1N 2.64(5) 3_666

loop_
_geom_hbond_atom_site_label_D
_geom_hbond_atom_site_label_H
_geom_hbond_atom_site_label_A
_geom_hbond_site_symmetry_A
_geom_hbond_distance_DH
_geom_hbond_distance_HA
_geom_hbond_distance_DA
_geom_hbond_angle_DHA
_geom_hbond_publ_flag
N1 H1N O1 3_666 0.94(2) 1.90(2) 2.821(2) 166(2) yes

loop_
_cod_related_entry_id
_cod_related_entry_database
_cod_related_entry_code
1 ChemSpider 8447070
